data_7151754
loop_
_publ_author_name
'Ponce Gonz\'alez, Julia'
'Edgar, Mark'
'Elsegood, Mark R. J.'
'Weaver, George W.'

_publ_section_title
;
 Synthesis of fluorinated fused benzofurans and benzothiophenes:
 Smiles-type rearrangement and cyclisation of perfluoro(het)aryl ethers
 and sulfides.
;
_journal_issue 7
_journal_name_full 'Organic &amp; biomolecular chemistry'
_journal_page_first 2294
_journal_page_last 2305
_journal_paper_doi 10.1039/c0ob00790k
_journal_volume 9
_journal_year 2011
_chemical_formula_moiety 'C18 H8 F2 S2'
_chemical_formula_sum 'C18 H8 F2 S2'
_chemical_formula_weight 326.36
_chemical_name_systematic
;
?
;
_space_group_IT_number 14
_symmetry_cell_setting monoclinic
_symmetry_space_group_name_Hall '-P 2ybc'
_symmetry_space_group_name_H-M 'P 1 21/c 1'
_atom_sites_solution_hydrogens geom
_atom_sites_solution_primary direct
_atom_sites_solution_secondary 'all non-H atoms found by direct methods'
_audit_creation_method SHELXL-97
_cell_angle_alpha 90.00
_cell_angle_beta 92.499(4)
_cell_angle_gamma 90.00
_cell_formula_units_Z 2
_cell_length_a 7.823(2)
_cell_length_b 3.9110(12)
_cell_length_c 21.623(7)
_cell_measurement_reflns_used 1598
_cell_measurement_temperature 150(2)
_cell_measurement_theta_max 26.39
_cell_measurement_theta_min 2.61
_cell_volume 660.9(3)
_computing_cell_refinement 'Bruker SAINT'
_computing_data_collection 'Bruker APEX 2'
_computing_data_reduction 'Bruker SAINT'
_computing_molecular_graphics 'Bruker SHELXTL'
_computing_publication_material 'Bruker SHELXTL and local programs'
_computing_structure_refinement 'SHELXL-97 (Sheldrick, 2008)'
_computing_structure_solution 'SHELXS-97 (Sheldrick, 2008)'
_diffrn_ambient_temperature 150(2)
_diffrn_measured_fraction_theta_full 0.999
_diffrn_measured_fraction_theta_max 0.999
_diffrn_measurement_device_type 'Bruker APEX 2 CCD diffractometer'
_diffrn_measurement_method '\w rotation with narrow frames'
_diffrn_radiation_monochromator graphite
_diffrn_radiation_source 'fine-focus sealed tube'
_diffrn_radiation_type MoK\a
_diffrn_radiation_wavelength 0.71073
_diffrn_reflns_av_R_equivalents 0.0623
_diffrn_reflns_av_sigmaI/netI 0.0647
_diffrn_reflns_limit_h_max 9
_diffrn_reflns_limit_h_min -9
_diffrn_reflns_limit_k_max 4
_diffrn_reflns_limit_k_min -4
_diffrn_reflns_limit_l_max 26
_diffrn_reflns_limit_l_min -27
_diffrn_reflns_number 4059
_diffrn_reflns_theta_full 26.43
_diffrn_reflns_theta_max 26.43
_diffrn_reflns_theta_min 1.89
_diffrn_standards_decay_% 0
_diffrn_standards_number 0
_exptl_absorpt_coefficient_mu 0.417
_exptl_absorpt_correction_T_max 0.992
_exptl_absorpt_correction_T_min 0.800
_exptl_absorpt_correction_type multi-scan
_exptl_absorpt_process_details 'SADABS v2007/4, Sheldrick, G.M., (2007)'
_exptl_crystal_colour colourless
_exptl_crystal_density_diffrn 1.640
_exptl_crystal_density_method 'not measured'
_exptl_crystal_description lath
_exptl_crystal_F_000 332
_exptl_crystal_size_max 0.56
_exptl_crystal_size_mid 0.12
_exptl_crystal_size_min 0.02
_refine_diff_density_max 0.501
_refine_diff_density_min -0.306
_refine_diff_density_rms 0.087
_refine_ls_extinction_method none
_refine_ls_goodness_of_fit_ref 1.079
_refine_ls_hydrogen_treatment constr
_refine_ls_matrix_type full
_refine_ls_number_parameters 100
_refine_ls_number_reflns 1347
_refine_ls_number_restraints 0
_refine_ls_restrained_S_all 1.079
_refine_ls_R_factor_all 0.0761
_refine_ls_R_factor_gt 0.0559
_refine_ls_shift/su_max 0.000
_refine_ls_shift/su_mean 0.000
_refine_ls_structure_factor_coef Fsqd
_refine_ls_weighting_details 'calc w=1/[\s^2^(Fo^2^)+(0.0684P)^2^+0.3261P] where P=(Fo^2^+2Fc^2^)/3'
_refine_ls_weighting_scheme calc
_refine_ls_wR_factor_gt 0.1285
_refine_ls_wR_factor_ref 0.1366
_reflns_number_gt 1022
_reflns_number_total 1347
_reflns_threshold_expression I>2\s(I)
_cod_data_source_file c0ob00790k.txt
_cod_data_source_block 34
_cod_original_sg_symbol_H-M P2(1)/c
_cod_database_code 7151754

loop_
_symmetry_equiv_pos_as_xyz
'x, y, z'
'-x, y+1/2, -z+1/2'
'-x, -y, -z'
'x, -y-1/2, z-1/2'

loop_
_atom_site_label
_atom_site_type_symbol
_atom_site_fract_x
_atom_site_fract_y
_atom_site_fract_z
_atom_site_U_iso_or_equiv
_atom_site_adp_type
_atom_site_occupancy
_atom_site_symmetry_multiplicity
_atom_site_calc_flag
_atom_site_refinement_flags
_atom_site_disorder_assembly
_atom_site_disorder_group
S1 S 0.38688(10) 0.2393(3) 0.12981(4) 0.0243(3) Uani 1 1 d . . .
C2 C 0.5973(4) 0.3851(9) 0.14468(16) 0.0225(7) Uani 1 1 d . . .
C3 C 0.6568(4) 0.5374(9) 0.19978(16) 0.0269(8) Uani 1 1 d . . .
H3 H 0.5832 0.5700 0.2331 0.032 Uiso 1 1 calc R . .
C4 C 0.8274(5) 0.6405(9) 0.20463(18) 0.0292(8) Uani 1 1 d . . .
H4 H 0.8712 0.7426 0.2419 0.035 Uiso 1 1 calc R . .
C5 C 0.9340(4) 0.5956(10) 0.15559(17) 0.0286(8) Uani 1 1 d . . .
H5 H 1.0492 0.6721 0.1595 0.034 Uiso 1 1 calc R . .
C6 C 0.8753(4) 0.4414(9) 0.10117(17) 0.0257(8) Uani 1 1 d . . .
H6 H 0.9500 0.4094 0.0682 0.031 Uiso 1 1 calc R . .
C7 C 0.7043(4) 0.3323(8) 0.09515(16) 0.0210(8) Uani 1 1 d . . .
C8 C 0.6130(4) 0.1636(8) 0.04356(16) 0.0207(7) Uani 1 1 d . . .
C9 C 0.4396(4) 0.0981(9) 0.05644(15) 0.0210(7) Uani 1 1 d . . .
C10 C 0.3322(4) -0.0607(9) 0.01331(16) 0.0224(7) Uani 1 1 d . . .
F10 F 0.1674(2) -0.1202(5) 0.02845(9) 0.0279(5) Uani 1 1 d . . .

loop_
_atom_site_aniso_label
_atom_site_aniso_U_11
_atom_site_aniso_U_22
_atom_site_aniso_U_33
_atom_site_aniso_U_23
_atom_site_aniso_U_13
_atom_site_aniso_U_12
S1 0.0141(4) 0.0321(5) 0.0270(5) -0.0013(4) 0.0046(3) -0.0008(4)
C2 0.0123(15) 0.0248(18) 0.0305(18) 0.0045(15) 0.0016(13) 0.0011(13)
C3 0.0234(19) 0.027(2) 0.0299(19) 0.0004(15) 0.0024(15) 0.0021(15)
C4 0.0272(19) 0.025(2) 0.035(2) 0.0003(15) -0.0050(15) -0.0001(15)
C5 0.0148(17) 0.0287(19) 0.042(2) 0.0015(17) -0.0029(15) -0.0010(15)
C6 0.0151(17) 0.0258(19) 0.036(2) 0.0051(16) 0.0020(14) 0.0015(14)
C7 0.0152(16) 0.0184(19) 0.0293(18) 0.0033(13) 0.0009(13) 0.0026(12)
C8 0.0107(15) 0.0211(19) 0.0303(18) 0.0054(13) 0.0008(13) 0.0006(12)
C9 0.0130(16) 0.0245(17) 0.0257(17) 0.0030(14) 0.0033(13) 0.0017(13)
C10 0.0078(14) 0.0283(19) 0.0314(19) 0.0058(15) 0.0040(13) -0.0008(13)
F10 0.0088(9) 0.0407(13) 0.0347(12) 0.0006(9) 0.0054(8) -0.0027(8)

loop_
_atom_type_symbol
_atom_type_description
_atom_type_scat_dispersion_real
_atom_type_scat_dispersion_imag
_atom_type_scat_source
C C 0.0033 0.0016 'International Tables Vol C Tables 4.2.6.8 and 6.1.1.4'
H H 0.0000 0.0000 'International Tables Vol C Tables 4.2.6.8 and 6.1.1.4'
F F 0.0171 0.0103 'International Tables Vol C Tables 4.2.6.8 and 6.1.1.4'
S S 0.1246 0.1234 'International Tables Vol C Tables 4.2.6.8 and 6.1.1.4'

loop_
_geom_angle_atom_site_label_1
_geom_angle_atom_site_label_2
_geom_angle_atom_site_label_3
_geom_angle
_geom_angle_site_symmetry_1
_geom_angle_site_symmetry_3
_geom_angle_publ_flag
C9 S1 C2 90.72(16) . . ?
C3 C2 C7 121.8(3) . . ?
C3 C2 S1 124.8(3) . . ?
C7 C2 S1 113.4(3) . . ?
C2 C3 C4 118.1(3) . . ?
C5 C4 C3 120.7(3) . . ?
C6 C5 C4 121.1(3) . . ?
C5 C6 C7 119.4(3) . . ?
C2 C7 C6 118.8(3) . . ?
C2 C7 C8 111.3(3) . . ?
C6 C7 C8 129.9(3) . . ?
C10 C8 C9 117.3(3) 3_655 . ?
C10 C8 C7 130.8(3) 3_655 . ?
C9 C8 C7 111.9(3) . . ?
C10 C9 C8 120.6(3) . . ?
C10 C9 S1 126.7(3) . . ?
C8 C9 S1 112.7(2) . . ?
F10 C10 C9 118.0(3) . . ?
F10 C10 C8 119.9(3) . 3_655 ?
C9 C10 C8 122.1(3) . 3_655 ?

loop_
_geom_bond_atom_site_label_1
_geom_bond_atom_site_label_2
_geom_bond_distance
_geom_bond_site_symmetry_2
_geom_bond_publ_flag
S1 C9 1.746(3) . ?
S1 C2 1.758(3) . ?
C2 C3 1.394(5) . ?
C2 C7 1.403(5) . ?
C3 C4 1.394(5) . ?
C4 C5 1.388(5) . ?
C5 C6 1.383(5) . ?
C6 C7 1.405(5) . ?
C7 C8 1.456(5) . ?
C8 C10 1.380(5) 3_655 ?
C8 C9 1.420(4) . ?
C9 C10 1.376(5) . ?
C10 F10 1.364(4) . ?
C10 C8 1.380(5) 3_655 ?

loop_
_geom_torsion_atom_site_label_1
_geom_torsion_atom_site_label_2
_geom_torsion_atom_site_label_3
_geom_torsion_atom_site_label_4
_geom_torsion
_geom_torsion_site_symmetry_1
_geom_torsion_site_symmetry_2
_geom_torsion_site_symmetry_3
_geom_torsion_site_symmetry_4
_geom_torsion_publ_flag
C9 S1 C2 C3 -178.9(3) . . . . ?
C9 S1 C2 C7 0.7(3) . . . . ?
C7 C2 C3 C4 0.5(5) . . . . ?
S1 C2 C3 C4 -179.9(3) . . . . ?
C2 C3 C4 C5 0.7(5) . . . . ?
C3 C4 C5 C6 -1.4(6) . . . . ?
C4 C5 C6 C7 0.8(5) . . . . ?
C3 C2 C7 C6 -1.0(5) . . . . ?
S1 C2 C7 C6 179.3(3) . . . . ?
C3 C2 C7 C8 178.9(3) . . . . ?
S1 C2 C7 C8 -0.8(4) . . . . ?
C5 C6 C7 C2 0.3(5) . . . . ?
C5 C6 C7 C8 -179.5(3) . . . . ?
C2 C7 C8 C10 -179.2(3) . . . 3_655 ?
C6 C7 C8 C10 0.7(6) . . . 3_655 ?
C2 C7 C8 C9 0.4(4) . . . . ?
C6 C7 C8 C9 -179.8(3) . . . . ?
C10 C8 C9 C10 -0.3(6) 3_655 . . . ?
C7 C8 C9 C10 -179.9(3) . . . . ?
C10 C8 C9 S1 179.8(3) 3_655 . . . ?
C7 C8 C9 S1 0.2(4) . . . . ?
C2 S1 C9 C10 179.6(3) . . . . ?
C2 S1 C9 C8 -0.5(3) . . . . ?
C8 C9 C10 F10 179.4(3) . . . . ?
S1 C9 C10 F10 -0.7(5) . . . . ?
C8 C9 C10 C8 0.3(6) . . . 3_655 ?
S1 C9 C10 C8 -179.8(3) . . . 3_655 ?
